data_4068423
loop_
_publ_author_name
'Rubio, Miguel'
'Su\'arez, Andr\'es'
'del R\'io, Diego'
'Galindo, Agust\'in'
'\'Alvarez, Eleuterio'
'Pizzano, Antonio'

_publ_section_title
;
 Rhodium Complexes with Pincer Diphosphite Ligands. Unusual Olefin
 in-Plane Coordination in Square-Planar Compounds&#x2020;
;
_journal_issue 2
_journal_name_full Organometallics
_journal_page_first 547
_journal_paper_doi 10.1021/om800830w
_journal_volume 28
_journal_year 2009
_chemical_formula_moiety 'C80 H99 Cl O6 P3 Rh, C6 H14'
_chemical_formula_sum 'C86 H113 Cl O6 P3 Rh'
_chemical_formula_weight 1474.03
_chemical_name_systematic
; 
 ? 
;
_space_group_IT_number 2
_symmetry_cell_setting triclinic
_symmetry_space_group_name_Hall '-P 1'
_symmetry_space_group_name_H-M 'P -1'
_atom_sites_solution_hydrogens geom
_atom_sites_solution_primary direct
_atom_sites_solution_secondary difmap
_audit_creation_method SHELXL-97
_cell_angle_alpha 110.784(3)
_cell_angle_beta 96.741(3)
_cell_angle_gamma 97.170(3)
_cell_formula_units_Z 2
_cell_length_a 13.4989(8)
_cell_length_b 16.7201(9)
_cell_length_c 19.3595(11)
_cell_measurement_reflns_used 6876
_cell_measurement_temperature 100(2)
_cell_measurement_theta_max 29.14
_cell_measurement_theta_min 2.78
_cell_volume 3991.2(4)
_computing_cell_refinement 'SAINT+ v. 6.04 (Bruker-AXS, 2001)'
_computing_data_collection 'SMART v. 5.625 (Bruker-AXS, 2001)'
_computing_data_reduction 'SAINT+ v. 6.04 (Bruker-AXS, 2001)'
_computing_molecular_graphics 'xp program, SHELXTL v. 6.10, BRUKER, 2000'
_computing_publication_material 'XCIF program, SHELXTL v.6.10, Bruker 2000'
_computing_structure_refinement 'SHELXL-97 (Sheldrick, 1997)'
_computing_structure_solution 'SHELXS-97 (Sheldrick, 1990)'
_diffrn_ambient_temperature 100(2)
_diffrn_detector_area_resol_mean 8.26
_diffrn_measured_fraction_theta_full 0.981
_diffrn_measured_fraction_theta_max 0.981
_diffrn_measurement_device_type 'Bruker-Nonius X8Apex II CCD area detector'
_diffrn_measurement_method 'phi and omega scans with narrow frames'
_diffrn_radiation_monochromator graphite
_diffrn_radiation_source 'fine-focus sealed tube'
_diffrn_radiation_type MoK\a
_diffrn_radiation_wavelength 0.71073
_diffrn_reflns_av_R_equivalents 0.0818
_diffrn_reflns_av_sigmaI/netI 0.1429
_diffrn_reflns_limit_h_max 19
_diffrn_reflns_limit_h_min -14
_diffrn_reflns_limit_k_max 24
_diffrn_reflns_limit_k_min -23
_diffrn_reflns_limit_l_max 27
_diffrn_reflns_limit_l_min -27
_diffrn_reflns_number 49365
_diffrn_reflns_theta_full 30.75
_diffrn_reflns_theta_max 30.75
_diffrn_reflns_theta_min 1.85
_diffrn_standards_decay_% 'no decay'
_exptl_absorpt_coefficient_mu 0.358
_exptl_absorpt_correction_T_max 0.9583
_exptl_absorpt_correction_T_min 0.9318
_exptl_absorpt_correction_type multi-scan
_exptl_absorpt_process_details
; 
 SADABS v. 2.03: Area-Detector Absorption Correction.
 (1997-2001) Bruker-AXS within SAINT+ package, v. 6.04
;
_exptl_crystal_colour yellow
_exptl_crystal_density_diffrn 1.227
_exptl_crystal_density_method 'not measured'
_exptl_crystal_description prism
_exptl_crystal_F_000 1568
_exptl_crystal_size_max 0.20
_exptl_crystal_size_mid 0.13
_exptl_crystal_size_min 0.12
_refine_diff_density_max 2.241
_refine_diff_density_min -1.686
_refine_diff_density_rms 0.143
_refine_ls_extinction_method none
_refine_ls_goodness_of_fit_ref 1.016
_refine_ls_hydrogen_treatment constr
_refine_ls_matrix_type full
_refine_ls_number_parameters 874
_refine_ls_number_reflns 23415
_refine_ls_number_restraints 1
_refine_ls_restrained_S_all 1.016
_refine_ls_R_factor_all 0.1368
_refine_ls_R_factor_gt 0.0693
_refine_ls_shift/su_max 0.001
_refine_ls_shift/su_mean 0.000
_refine_ls_structure_factor_coef Fsqd
_refine_ls_weighting_details 'calc w=1/[\s^2^(Fo^2^)+(0.0919P)^2^+0.0000P] where P=(Fo^2^+2Fc^2^)/3'
_refine_ls_weighting_scheme calc
_refine_ls_wR_factor_gt 0.1608
_refine_ls_wR_factor_ref 0.1943
_reflns_number_gt 13976
_reflns_number_total 23415
_reflns_threshold_expression >2sigma(I)
_cod_data_source_file om800830w_si_003.cif
_cod_data_source_block 4a
_cod_depositor_comments
;
The following automatic conversions were performed:

'_symmetry_cell_setting' value 'Triclinic' changed to 'triclinic'
according to /home/saulius/struct/CIF-dictionaries/cif_core.dic
dictionary named 'cif_core.dic' version 2.4.2 from 2011-04-26.

Automatic conversion script
Id: cif_fix_values 1715 2011-07-08 13:25:40Z adriana 
;
_cod_original_sg_symbol_H-M P-1
_cod_database_code 4068423

loop_
_symmetry_equiv_pos_as_xyz
'x, y, z'
'-x, -y, -z'

loop_
_atom_site_label
_atom_site_type_symbol
_atom_site_fract_x
_atom_site_fract_y
_atom_site_fract_z
_atom_site_U_iso_or_equiv
_atom_site_adp_type
_atom_site_occupancy
_atom_site_symmetry_multiplicity
_atom_site_calc_flag
_atom_site_refinement_flags
Rh1 Rh 0.55146(2) 0.343657(19) 0.194934(15) 0.01295(8) Uani 1 1 d D
H1 H 0.6374 0.4215 0.2509 0.016 Uiso 1 1 d RD
Cl1 Cl 0.40339(8) 0.23230(6) 0.11878(5) 0.0210(2) Uani 1 1 d .
P1 P 0.59457(8) 0.39535(6) 0.10675(5) 0.0140(2) Uani 1 1 d .
P2 P 0.48472(8) 0.34923(6) 0.29883(5) 0.0139(2) Uani 1 1 d .
P3 P 0.65863(8) 0.23715(6) 0.18222(5) 0.0159(2) Uani 1 1 d .
O1 O 0.7136(2) 0.42661(16) 0.11498(13) 0.0145(5) Uani 1 1 d .
O2 O 0.5532(2) 0.35156(18) 0.01846(14) 0.0194(6) Uani 1 1 d .
O3 O 0.5464(2) 0.48238(17) 0.11974(14) 0.0168(6) Uani 1 1 d .
O4 O 0.5395(2) 0.40282(16) 0.38491(13) 0.0149(5) Uani 1 1 d .
O5 O 0.4294(2) 0.26051(16) 0.29903(13) 0.0148(5) Uani 1 1 d .
O6 O 0.3967(2) 0.40709(17) 0.30338(14) 0.0166(6) Uani 1 1 d .
C1 C 0.7559(3) 0.4806(2) 0.0804(2) 0.0147(7) Uani 1 1 d .
C2 C 0.7456(3) 0.4467(2) 0.0017(2) 0.0151(7) Uani 1 1 d .
C3 C 0.6925(3) 0.3576(2) -0.04893(19) 0.0150(7) Uani 1 1 d .
C4 C 0.5968(3) 0.3180(2) -0.0449(2) 0.0157(8) Uani 1 1 d .
C5 C 0.5371(3) 0.2482(2) -0.10610(19) 0.0149(7) Uani 1 1 d .
C6 C 0.5855(3) 0.2104(2) -0.1665(2) 0.0172(8) Uani 1 1 d .
H6 H 0.5478 0.1617 -0.2079 0.021 Uiso 1 1 d R
C7 C 0.6853(3) 0.2395(2) -0.1698(2) 0.0173(8) Uani 1 1 d .
C8 C 0.7363(3) 0.3149(2) -0.1112(2) 0.0178(8) Uani 1 1 d .
H8 H 0.8032 0.3384 -0.1133 0.021 Uiso 1 1 d R
C9 C 0.7911(3) 0.4991(2) -0.0316(2) 0.0166(8) Uani 1 1 d .
H9 H 0.7824 0.4783 -0.0848 0.020 Uiso 1 1 d R
C10 C 0.8489(3) 0.5809(3) 0.0097(2) 0.0188(8) Uani 1 1 d .
C11 C 0.8572(3) 0.6102(2) 0.0875(2) 0.0183(8) Uani 1 1 d .
H11 H 0.8960 0.6662 0.1165 0.022 Uiso 1 1 d R
C12 C 0.8126(3) 0.5632(2) 0.1253(2) 0.0154(7) Uani 1 1 d .
C13 C 0.4260(3) 0.2112(2) -0.1090(2) 0.0174(8) Uani 1 1 d .
C14 C 0.3656(3) 0.2785(3) -0.0651(2) 0.0295(11) Uani 1 1 d .
H14A H 0.2929 0.2542 -0.0796 0.044 Uiso 1 1 d R
H14B H 0.3791 0.3309 -0.0765 0.044 Uiso 1 1 d R
H14C H 0.3864 0.2933 -0.0111 0.044 Uiso 1 1 d R
C15 C 0.4238(4) 0.1378(3) -0.0799(3) 0.0297(10) Uani 1 1 d .
H15A H 0.4535 0.0911 -0.1128 0.045 Uiso 1 1 d R
H15B H 0.3535 0.1151 -0.0792 0.045 Uiso 1 1 d R
H15C H 0.4630 0.1598 -0.0289 0.045 Uiso 1 1 d R
C16 C 0.3688(3) 0.1734(3) -0.1907(2) 0.0280(10) Uani 1 1 d .
H16A H 0.4009 0.1268 -0.2211 0.042 Uiso 1 1 d R
H16B H 0.3712 0.2195 -0.2110 0.042 Uiso 1 1 d R
H16C H 0.2980 0.1500 -0.1920 0.042 Uiso 1 1 d R
C17 C 0.7360(3) 0.1903(3) -0.2350(2) 0.0217(9) Uani 1 1 d .
C18 C 0.7606(5) 0.1085(3) -0.2257(3) 0.0489(16) Uani 1 1 d .
H18A H 0.7821 0.0717 -0.2712 0.073 Uiso 1 1 d R
H18B H 0.7000 0.0769 -0.2172 0.073 Uiso 1 1 d R
H18C H 0.8152 0.1239 -0.1826 0.073 Uiso 1 1 d R
C19 C 0.8307(4) 0.2444(3) -0.2411(3) 0.0345(11) Uani 1 1 d .
H19A H 0.8809 0.2610 -0.1953 0.052 Uiso 1 1 d R
H19B H 0.8137 0.2968 -0.2477 0.052 Uiso 1 1 d R
H19C H 0.8589 0.2103 -0.2844 0.052 Uiso 1 1 d R
C20 C 0.6622(4) 0.1618(3) -0.3104(3) 0.0390(13) Uani 1 1 d .
H20A H 0.6421 0.2132 -0.3172 0.058 Uiso 1 1 d R
H20B H 0.6019 0.1228 -0.3100 0.058 Uiso 1 1 d R
H20C H 0.6959 0.1313 -0.3517 0.058 Uiso 1 1 d R
C21 C 0.9005(3) 0.6332(3) -0.0307(2) 0.0213(8) Uani 1 1 d .
C22 C 0.9728(4) 0.5798(3) -0.0756(3) 0.0362(12) Uani 1 1 d .
H22A H 1.0095 0.6138 -0.0998 0.054 Uiso 1 1 d R
H22B H 0.9336 0.5258 -0.1140 0.054 Uiso 1 1 d R
H22C H 1.0213 0.5660 -0.0416 0.054 Uiso 1 1 d R
C23 C 0.9616(4) 0.7208(3) 0.0225(3) 0.0413(13) Uani 1 1 d .
H23A H 0.9168 0.7560 0.0514 0.062 Uiso 1 1 d R
H23B H 0.9933 0.7510 -0.0066 0.062 Uiso 1 1 d R
H23C H 1.0144 0.7117 0.0570 0.062 Uiso 1 1 d R
C24 C 0.8199(4) 0.6494(3) -0.0851(3) 0.0305(10) Uani 1 1 d .
H24A H 0.7703 0.6788 -0.0574 0.046 Uiso 1 1 d R
H24B H 0.7855 0.5937 -0.1239 0.046 Uiso 1 1 d R
H24C H 0.8529 0.6859 -0.1088 0.046 Uiso 1 1 d R
C25 C 0.8281(3) 0.5997(3) 0.2118(2) 0.0202(8) Uani 1 1 d .
C26 C 0.8847(3) 0.5410(3) 0.2411(2) 0.0247(9) Uani 1 1 d .
H26A H 0.8442 0.4823 0.2222 0.037 Uiso 1 1 d R
H26B H 0.8962 0.5646 0.2961 0.037 Uiso 1 1 d R
H26C H 0.9501 0.5386 0.2238 0.037 Uiso 1 1 d R
C27 C 0.7264(3) 0.6066(3) 0.2404(2) 0.0213(9) Uani 1 1 d .
H27A H 0.6841 0.6321 0.2121 0.032 Uiso 1 1 d R
H27B H 0.7391 0.6438 0.2938 0.032 Uiso 1 1 d R
H27C H 0.6914 0.5486 0.2334 0.032 Uiso 1 1 d R
C28 C 0.8906(4) 0.6919(3) 0.2454(2) 0.0284(10) Uani 1 1 d .
H28A H 0.9566 0.6915 0.2290 0.043 Uiso 1 1 d R
H28B H 0.9008 0.7125 0.3003 0.043 Uiso 1 1 d R
H28C H 0.8544 0.7307 0.2285 0.043 Uiso 1 1 d R
C29 C 0.4718(3) 0.4423(2) 0.2110(2) 0.0149(7) Uani 1 1 d .
C30 C 0.4815(3) 0.4983(2) 0.1722(2) 0.0161(8) Uani 1 1 d .
C31 C 0.4314(3) 0.5674(2) 0.1836(2) 0.0199(8) Uani 1 1 d .
H31 H 0.4405 0.6044 0.1563 0.024 Uiso 1 1 d R
C32 C 0.3673(3) 0.5816(3) 0.2361(2) 0.0246(9) Uani 1 1 d .
H32 H 0.3319 0.6289 0.2445 0.029 Uiso 1 1 d R
C33 C 0.3539(3) 0.5287(3) 0.2766(2) 0.0220(9) Uani 1 1 d .
H33 H 0.3100 0.5388 0.3126 0.026 Uiso 1 1 d R
C34 C 0.4067(3) 0.4607(2) 0.2626(2) 0.0169(8) Uani 1 1 d .
C35 C 0.6144(3) 0.3732(2) 0.42081(19) 0.0144(7) Uani 1 1 d .
C36 C 0.5890(3) 0.2946(2) 0.42859(19) 0.0145(7) Uani 1 1 d .
C37 C 0.4817(3) 0.2512(2) 0.4184(2) 0.0138(7) Uani 1 1 d .
C38 C 0.4050(3) 0.2380(2) 0.3588(2) 0.0141(7) Uani 1 1 d .
C39 C 0.3059(3) 0.1962(2) 0.3532(2) 0.0165(8) Uani 1 1 d .
C40 C 0.2873(3) 0.1705(3) 0.4118(2) 0.0212(9) Uani 1 1 d .
H40 H 0.2207 0.1423 0.4096 0.025 Uiso 1 1 d R
C41 C 0.3603(3) 0.1834(3) 0.4740(2) 0.0225(9) Uani 1 1 d .
C42 C 0.4564(3) 0.2239(2) 0.4754(2) 0.0186(8) Uani 1 1 d .
H42 H 0.5078 0.2335 0.5170 0.022 Uiso 1 1 d R
C43 C 0.6664(3) 0.2624(3) 0.4600(2) 0.0173(8) Uani 1 1 d .
H43 H 0.6517 0.2068 0.4629 0.021 Uiso 1 1 d R
C44 C 0.7638(3) 0.3102(3) 0.4868(2) 0.0187(8) Uani 1 1 d .
C45 C 0.7814(3) 0.3940(3) 0.4853(2) 0.0192(8) Uani 1 1 d .
H45 H 0.8468 0.4287 0.5068 0.023 Uiso 1 1 d R
C46 C 0.7081(3) 0.4289(2) 0.45414(19) 0.0153(7) Uani 1 1 d .
C47 C 0.2205(3) 0.1772(3) 0.2864(2) 0.0216(9) Uani 1 1 d .
C48 C 0.1187(3) 0.1362(4) 0.2988(3) 0.0410(13) Uani 1 1 d .
H48A H 0.1243 0.0798 0.3022 0.062 Uiso 1 1 d R
H48B H 0.0655 0.1280 0.2565 0.062 Uiso 1 1 d R
H48C H 0.1014 0.1748 0.3454 0.062 Uiso 1 1 d R
C49 C 0.2050(4) 0.2603(3) 0.2725(3) 0.0392(14) Uani 1 1 d .
H49A H 0.1983 0.3054 0.3198 0.059 Uiso 1 1 d R
H49B H 0.1432 0.2476 0.2356 0.059 Uiso 1 1 d R
H49C H 0.2633 0.2807 0.2536 0.059 Uiso 1 1 d R
C50 C 0.2458(4) 0.1128(3) 0.2147(2) 0.0260(10) Uani 1 1 d .
H50A H 0.3084 0.1381 0.2034 0.039 Uiso 1 1 d R
H50B H 0.1901 0.1001 0.1729 0.039 Uiso 1 1 d R
H50C H 0.2550 0.0589 0.2219 0.039 Uiso 1 1 d R
C51 C 0.3330(4) 0.1527(3) 0.5355(3) 0.0337(11) Uani 1 1 d .
C52 C 0.2326(4) 0.1783(3) 0.5584(3) 0.0362(12) Uani 1 1 d .
H52A H 0.2377 0.2415 0.5744 0.054 Uiso 1 1 d R
H52B H 0.2189 0.1605 0.6000 0.054 Uiso 1 1 d R
H52C H 0.1773 0.1493 0.5156 0.054 Uiso 1 1 d R
C53 C 0.4135(5) 0.1925(6) 0.6059(3) 0.098(3) Uani 1 1 d .
H53A H 0.4783 0.1757 0.5940 0.147 Uiso 1 1 d R
H53B H 0.3933 0.1714 0.6443 0.147 Uiso 1 1 d R
H53C H 0.4208 0.2560 0.6248 0.147 Uiso 1 1 d R
C54 C 0.3185(5) 0.0520(4) 0.5042(4) 0.0554(17) Uani 1 1 d .
H54A H 0.2631 0.0277 0.4611 0.083 Uiso 1 1 d R
H54B H 0.3021 0.0307 0.5434 0.083 Uiso 1 1 d R
H54C H 0.3813 0.0339 0.4886 0.083 Uiso 1 1 d R
C55 C 0.8501(3) 0.2751(3) 0.5193(3) 0.0261(10) Uani 1 1 d .
C56 C 0.8131(3) 0.1891(3) 0.5266(3) 0.0285(10) Uani 1 1 d .
H56A H 0.7583 0.1957 0.5562 0.043 Uiso 1 1 d R
H56B H 0.8693 0.1721 0.5518 0.043 Uiso 1 1 d R
H56C H 0.7878 0.1442 0.4766 0.043 Uiso 1 1 d R
C57 C 0.8996(5) 0.3416(3) 0.5980(3) 0.0532(18) Uani 1 1 d .
H57A H 0.8472 0.3558 0.6292 0.080 Uiso 1 1 d R
H57B H 0.9334 0.3946 0.5937 0.080 Uiso 1 1 d R
H57C H 0.9495 0.3167 0.6212 0.080 Uiso 1 1 d R
C58 C 0.9292(4) 0.2608(4) 0.4678(3) 0.0447(14) Uani 1 1 d .
H58A H 0.9851 0.2396 0.4890 0.067 Uiso 1 1 d R
H58B H 0.9553 0.3158 0.4633 0.067 Uiso 1 1 d R
H58C H 0.8980 0.2177 0.4180 0.067 Uiso 1 1 d R
C59 C 0.7252(3) 0.5258(2) 0.4661(2) 0.0172(8) Uani 1 1 d .
C60 C 0.8301(3) 0.5733(3) 0.5103(2) 0.0266(10) Uani 1 1 d .
H60A H 0.8389 0.5671 0.5590 0.040 Uiso 1 1 d R
H60B H 0.8370 0.6350 0.5180 0.040 Uiso 1 1 d R
H60C H 0.8820 0.5482 0.4822 0.040 Uiso 1 1 d R
C61 C 0.6474(3) 0.5686(3) 0.5126(2) 0.0217(9) Uani 1 1 d .
H61A H 0.6545 0.5592 0.5599 0.033 Uiso 1 1 d R
H61B H 0.5787 0.5427 0.4842 0.033 Uiso 1 1 d R
H61C H 0.6596 0.6311 0.5231 0.033 Uiso 1 1 d R
C62 C 0.7133(4) 0.5422(3) 0.3926(2) 0.0232(9) Uani 1 1 d .
H62A H 0.7229 0.6049 0.4041 0.035 Uiso 1 1 d R
H62B H 0.6454 0.5146 0.3635 0.035 Uiso 1 1 d R
H62C H 0.7643 0.5174 0.3634 0.035 Uiso 1 1 d R
C63 C 0.6358(3) 0.1628(2) 0.2306(2) 0.0195(8) Uani 1 1 d .
C64 C 0.5369(4) 0.1241(3) 0.2259(2) 0.0230(9) Uani 1 1 d .
H64 H 0.4832 0.1362 0.1970 0.028 Uiso 1 1 d R
C65 C 0.5149(4) 0.0681(3) 0.2626(2) 0.0260(10) Uani 1 1 d .
H65 H 0.4467 0.0430 0.2598 0.031 Uiso 1 1 d R
C66 C 0.5938(4) 0.0493(3) 0.3037(2) 0.0318(11) Uani 1 1 d .
H66 H 0.5794 0.0121 0.3299 0.038 Uiso 1 1 d R
C67 C 0.6933(4) 0.0844(3) 0.3065(2) 0.0289(11) Uani 1 1 d .
H67 H 0.7470 0.0695 0.3331 0.035 Uiso 1 1 d R
C68 C 0.7148(4) 0.1415(3) 0.2707(2) 0.0252(9) Uani 1 1 d .
H68 H 0.7832 0.1661 0.2733 0.030 Uiso 1 1 d R
C69 C 0.7921(3) 0.2860(3) 0.2198(2) 0.0194(8) Uani 1 1 d .
C70 C 0.8156(3) 0.3453(3) 0.2940(2) 0.0212(9) Uani 1 1 d .
H70 H 0.7627 0.3580 0.3223 0.025 Uiso 1 1 d R
C71 C 0.9141(4) 0.3857(3) 0.3270(3) 0.0282(10) Uani 1 1 d .
H71 H 0.9289 0.4244 0.3781 0.034 Uiso 1 1 d R
C72 C 0.9915(4) 0.3701(3) 0.2858(3) 0.0328(11) Uani 1 1 d .
H72 H 1.0591 0.3991 0.3078 0.039 Uiso 1 1 d R
C73 C 0.9696(4) 0.3121(4) 0.2128(3) 0.0412(14) Uani 1 1 d .
H73 H 1.0227 0.3016 0.1845 0.049 Uiso 1 1 d R
C74 C 0.8714(4) 0.2684(3) 0.1795(2) 0.0319(11) Uani 1 1 d .
H74 H 0.8583 0.2269 0.1296 0.038 Uiso 1 1 d R
C75 C 0.6606(3) 0.1628(2) 0.0870(2) 0.0178(8) Uani 1 1 d .
C76 C 0.6295(4) 0.0738(3) 0.0626(2) 0.0256(10) Uani 1 1 d .
H76 H 0.6028 0.0493 0.0954 0.031 Uiso 1 1 d R
C77 C 0.6370(4) 0.0193(3) -0.0102(2) 0.0287(10) Uani 1 1 d .
H77 H 0.6151 -0.0418 -0.0267 0.034 Uiso 1 1 d R
C78 C 0.6761(4) 0.0547(3) -0.0574(2) 0.0278(10) Uani 1 1 d .
H78 H 0.6819 0.0179 -0.1065 0.033 Uiso 1 1 d R
C79 C 0.7073(3) 0.1434(3) -0.0339(2) 0.0234(9) Uani 1 1 d .
H79 H 0.7348 0.1677 -0.0666 0.028 Uiso 1 1 d R
C80 C 0.6983(3) 0.1972(3) 0.0379(2) 0.0193(8) Uani 1 1 d .
H80 H 0.7181 0.2584 0.0535 0.023 Uiso 1 1 d R
C81 C 0.9368(5) 0.9503(4) 0.3225(4) 0.0560(17) Uani 1 1 d .
H81A H 0.8637 0.9335 0.3193 0.084 Uiso 1 1 d R
H81B H 0.9583 0.9117 0.2778 0.084 Uiso 1 1 d R
H81C H 0.9518 1.0105 0.3256 0.084 Uiso 1 1 d R
C82 C 0.9936(4) 0.9428(4) 0.3925(3) 0.0521(16) Uani 1 1 d .
H82A H 0.9740 0.8828 0.3905 0.062 Uiso 1 1 d R
H82B H 1.0672 0.9527 0.3918 0.062 Uiso 1 1 d R
C83 C 0.9741(4) 1.0049(3) 0.4646(3) 0.0451(14) Uani 1 1 d .
H83A H 0.9000 0.9971 0.4639 0.054 Uiso 1 1 d R
H83B H 0.9970 1.0648 0.4677 0.054 Uiso 1 1 d R
C84 C 0.8817(6) 0.9830(6) 0.1317(5) 0.095(3) Uani 1 1 d .
H84A H 0.8368 0.9279 0.1006 0.143 Uiso 1 1 d R
H84B H 0.8435 1.0214 0.1649 0.143 Uiso 1 1 d R
H84C H 0.9379 0.9718 0.1619 0.143 Uiso 1 1 d R
C85 C 0.9225(7) 1.0260(6) 0.0819(4) 0.087(3) Uani 1 1 d .
H85A H 0.8649 1.0410 0.0553 0.105 Uiso 1 1 d R
H85B H 0.9676 1.0813 0.1146 0.105 Uiso 1 1 d R
C86 C 0.9793(6) 0.9782(5) 0.0253(4) 0.068(2) Uani 1 1 d .
H86A H 0.9345 0.9226 -0.0071 0.081 Uiso 1 1 d R
H86B H 1.0374 0.9638 0.0519 0.081 Uiso 1 1 d R

loop_
_atom_site_aniso_label
_atom_site_aniso_U_11
_atom_site_aniso_U_22
_atom_site_aniso_U_33
_atom_site_aniso_U_23
_atom_site_aniso_U_13
_atom_site_aniso_U_12
Rh1 0.01548(16) 0.01412(14) 0.00985(13) 0.00440(10) 0.00236(10) 0.00497(11)
Cl1 0.0224(5) 0.0219(5) 0.0163(4) 0.0068(4) -0.0009(4) 0.0002(4)
P1 0.0161(5) 0.0156(4) 0.0098(4) 0.0045(3) 0.0011(4) 0.0031(4)
P2 0.0151(5) 0.0163(4) 0.0108(4) 0.0048(3) 0.0020(4) 0.0061(4)
P3 0.0210(5) 0.0168(5) 0.0118(4) 0.0057(4) 0.0045(4) 0.0072(4)
O1 0.0169(14) 0.0153(12) 0.0116(12) 0.0057(10) 0.0024(10) 0.0018(11)
O2 0.0165(14) 0.0279(15) 0.0082(12) 0.0022(11) 0.0000(10) -0.0002(12)
O3 0.0200(15) 0.0183(13) 0.0139(12) 0.0078(10) 0.0033(11) 0.0047(11)
O4 0.0184(14) 0.0154(12) 0.0106(12) 0.0050(10) 0.0006(10) 0.0039(11)
O5 0.0187(14) 0.0153(12) 0.0110(12) 0.0064(10) 0.0014(10) 0.0023(11)
O6 0.0185(14) 0.0228(14) 0.0140(12) 0.0106(11) 0.0054(11) 0.0105(12)
C1 0.0168(19) 0.0155(17) 0.0129(16) 0.0060(14) 0.0022(14) 0.0050(15)
C2 0.0133(19) 0.0176(17) 0.0161(17) 0.0076(14) 0.0025(14) 0.0045(15)
C3 0.020(2) 0.0156(17) 0.0094(16) 0.0047(13) 0.0008(14) 0.0041(15)
C4 0.020(2) 0.0178(18) 0.0132(17) 0.0080(14) 0.0038(15) 0.0080(15)
C5 0.017(2) 0.0167(17) 0.0113(16) 0.0068(13) -0.0003(14) 0.0027(15)
C6 0.021(2) 0.0163(17) 0.0129(17) 0.0045(14) 0.0017(15) 0.0031(15)
C7 0.022(2) 0.0184(18) 0.0126(17) 0.0064(14) 0.0023(15) 0.0065(16)
C8 0.022(2) 0.0202(18) 0.0119(17) 0.0062(14) 0.0024(15) 0.0059(16)
C9 0.016(2) 0.0204(18) 0.0147(17) 0.0080(14) 0.0021(15) 0.0046(16)
C10 0.017(2) 0.0224(19) 0.0195(19) 0.0102(15) 0.0032(16) 0.0055(16)
C11 0.016(2) 0.0166(18) 0.0188(18) 0.0044(15) -0.0015(15) 0.0006(15)
C12 0.0133(19) 0.0184(18) 0.0151(17) 0.0073(14) 0.0018(14) 0.0020(15)
C13 0.016(2) 0.0193(18) 0.0144(17) 0.0047(14) 0.0008(15) 0.0012(15)
C14 0.017(2) 0.034(2) 0.023(2) -0.0042(18) -0.0013(17) 0.0044(19)
C15 0.020(2) 0.034(2) 0.041(3) 0.025(2) 0.002(2) -0.0026(19)
C16 0.022(2) 0.034(2) 0.020(2) 0.0040(18) -0.0045(17) 0.0011(19)
C17 0.029(2) 0.022(2) 0.0144(18) 0.0051(15) 0.0074(16) 0.0046(18)
C18 0.077(5) 0.045(3) 0.045(3) 0.023(3) 0.040(3) 0.036(3)
C19 0.031(3) 0.036(3) 0.031(2) 0.004(2) 0.015(2) 0.004(2)
C20 0.034(3) 0.049(3) 0.024(2) 0.002(2) 0.007(2) 0.001(2)
C21 0.018(2) 0.0209(19) 0.027(2) 0.0127(17) 0.0063(17) 0.0000(16)
C22 0.030(3) 0.045(3) 0.055(3) 0.035(3) 0.027(2) 0.017(2)
C23 0.047(3) 0.038(3) 0.036(3) 0.020(2) 0.002(2) -0.018(2)
C24 0.027(3) 0.041(3) 0.038(3) 0.029(2) 0.013(2) 0.011(2)
C25 0.023(2) 0.0193(19) 0.0141(17) 0.0032(15) -0.0008(15) 0.0002(16)
C26 0.024(2) 0.031(2) 0.0150(18) 0.0059(16) -0.0040(16) 0.0045(19)
C27 0.026(2) 0.0209(19) 0.0131(17) 0.0025(15) 0.0013(16) 0.0033(17)
C28 0.031(3) 0.026(2) 0.019(2) 0.0029(17) -0.0009(18) -0.0085(19)
C29 0.0158(19) 0.0182(18) 0.0121(16) 0.0082(14) 0.0017(14) 0.0015(15)
C30 0.017(2) 0.0177(18) 0.0123(17) 0.0044(14) 0.0022(14) 0.0026(15)
C31 0.024(2) 0.0194(19) 0.0187(18) 0.0107(15) 0.0014(16) 0.0052(17)
C32 0.027(2) 0.027(2) 0.027(2) 0.0145(18) 0.0093(18) 0.0145(19)
C33 0.021(2) 0.025(2) 0.024(2) 0.0108(17) 0.0080(17) 0.0129(18)
C34 0.020(2) 0.0195(18) 0.0141(17) 0.0093(14) 0.0038(15) 0.0058(16)
C35 0.0147(19) 0.0187(17) 0.0091(15) 0.0040(13) 0.0012(13) 0.0042(15)
C36 0.0138(19) 0.0186(17) 0.0118(16) 0.0058(14) 0.0022(14) 0.0050(15)
C37 0.0128(18) 0.0151(17) 0.0136(16) 0.0051(13) 0.0033(14) 0.0030(14)
C38 0.0146(19) 0.0174(17) 0.0120(16) 0.0064(13) 0.0050(14) 0.0033(15)
C39 0.0159(19) 0.0186(18) 0.0127(17) 0.0034(14) 0.0016(14) 0.0034(15)
C40 0.015(2) 0.025(2) 0.022(2) 0.0073(16) 0.0054(16) -0.0012(17)
C41 0.024(2) 0.026(2) 0.0172(19) 0.0102(16) 0.0031(16) -0.0010(18)
C42 0.019(2) 0.0218(19) 0.0157(18) 0.0095(15) 0.0018(15) 0.0003(16)
C43 0.018(2) 0.0213(19) 0.0142(17) 0.0092(15) 0.0004(15) 0.0041(16)
C44 0.015(2) 0.0221(19) 0.0179(18) 0.0078(15) 0.0008(15) 0.0013(16)
C45 0.015(2) 0.0206(19) 0.0184(18) 0.0057(15) -0.0002(15) -0.0021(16)
C46 0.017(2) 0.0179(18) 0.0101(16) 0.0050(13) 0.0033(14) 0.0010(15)
C47 0.020(2) 0.026(2) 0.0158(18) 0.0054(16) -0.0007(16) 0.0058(17)
C48 0.012(2) 0.074(4) 0.026(2) 0.014(2) -0.0047(18) -0.007(2)
C49 0.032(3) 0.029(2) 0.044(3) 0.004(2) -0.019(2) 0.013(2)
C50 0.029(2) 0.023(2) 0.0181(19) 0.0016(16) -0.0019(17) 0.0018(18)
C51 0.026(3) 0.051(3) 0.028(2) 0.025(2) 0.003(2) -0.007(2)
C52 0.049(3) 0.031(2) 0.028(2) 0.011(2) 0.018(2) 0.000(2)
C53 0.053(4) 0.201(9) 0.041(3) 0.084(5) -0.021(3) -0.057(5)
C54 0.062(4) 0.060(4) 0.083(5) 0.057(4) 0.044(4) 0.028(3)
C55 0.017(2) 0.031(2) 0.034(2) 0.0196(19) -0.0051(18) 0.0011(18)
C56 0.023(2) 0.034(2) 0.036(2) 0.022(2) -0.0011(19) 0.008(2)
C57 0.057(4) 0.035(3) 0.050(3) 0.012(2) -0.038(3) 0.001(3)
C58 0.020(3) 0.055(3) 0.081(4) 0.048(3) 0.013(3) 0.014(2)
C59 0.021(2) 0.0140(17) 0.0137(17) 0.0031(14) 0.0014(15) -0.0009(15)
C60 0.025(2) 0.020(2) 0.030(2) 0.0054(17) 0.0019(19) -0.0027(17)
C61 0.026(2) 0.0163(18) 0.0195(19) 0.0014(15) 0.0083(17) 0.0027(17)
C62 0.033(3) 0.0170(18) 0.0182(19) 0.0059(15) 0.0060(17) -0.0007(17)
C63 0.029(2) 0.0165(18) 0.0149(17) 0.0054(14) 0.0061(16) 0.0101(17)
C64 0.034(3) 0.021(2) 0.0177(19) 0.0082(16) 0.0073(17) 0.0114(18)
C65 0.038(3) 0.0181(19) 0.025(2) 0.0078(16) 0.0155(19) 0.0070(19)
C66 0.060(4) 0.019(2) 0.021(2) 0.0104(17) 0.012(2) 0.008(2)
C67 0.044(3) 0.025(2) 0.024(2) 0.0160(18) 0.002(2) 0.013(2)
C68 0.033(3) 0.025(2) 0.021(2) 0.0112(17) 0.0051(18) 0.0097(19)
C69 0.022(2) 0.0213(19) 0.0193(19) 0.0102(15) 0.0061(16) 0.0089(17)
C70 0.020(2) 0.0209(19) 0.023(2) 0.0065(16) 0.0055(16) 0.0075(17)
C71 0.025(2) 0.030(2) 0.027(2) 0.0102(18) -0.0008(19) 0.0048(19)
C72 0.017(2) 0.054(3) 0.038(3) 0.030(2) 0.002(2) 0.010(2)
C73 0.021(2) 0.091(4) 0.032(3) 0.039(3) 0.014(2) 0.030(3)
C74 0.026(2) 0.060(3) 0.019(2) 0.020(2) 0.0078(18) 0.025(2)
C75 0.024(2) 0.0182(18) 0.0120(17) 0.0040(14) 0.0040(15) 0.0099(16)
C76 0.039(3) 0.020(2) 0.022(2) 0.0107(16) 0.0121(19) 0.0074(19)
C77 0.043(3) 0.0151(19) 0.023(2) 0.0011(16) 0.009(2) 0.0042(19)
C78 0.045(3) 0.024(2) 0.0126(18) 0.0019(16) 0.0080(18) 0.014(2)
C79 0.032(3) 0.027(2) 0.0144(18) 0.0090(16) 0.0064(17) 0.0101(19)
C80 0.026(2) 0.0198(19) 0.0138(17) 0.0059(15) 0.0026(16) 0.0106(17)
C81 0.050(4) 0.051(4) 0.064(4) 0.024(3) 0.001(3) 0.000(3)
C82 0.029(3) 0.052(3) 0.070(4) 0.019(3) 0.006(3) 0.004(3)
C83 0.025(3) 0.034(3) 0.069(4) 0.014(3) 0.002(3) -0.004(2)
C84 0.067(6) 0.125(8) 0.079(6) 0.029(5) 0.023(5) -0.015(5)
C85 0.074(6) 0.104(7) 0.072(5) 0.017(5) -0.001(5) 0.033(5)
C86 0.060(5) 0.074(5) 0.065(5) 0.023(4) 0.000(4) 0.018(4)

loop_
_atom_type_symbol
_atom_type_description
_atom_type_scat_dispersion_real
_atom_type_scat_dispersion_imag
_atom_type_scat_source
C C 0.0033 0.0016 'International Tables Vol C Tables 4.2.6.8 and 6.1.1.4'
H H 0.0000 0.0000 'International Tables Vol C Tables 4.2.6.8 and 6.1.1.4'
O O 0.0106 0.0060 'International Tables Vol C Tables 4.2.6.8 and 6.1.1.4'
P P 0.1023 0.0942 'International Tables Vol C Tables 4.2.6.8 and 6.1.1.4'
Cl Cl 0.1484 0.1585 'International Tables Vol C Tables 4.2.6.8 and 6.1.1.4'
Rh Rh -1.1178 0.9187 'International Tables Vol C Tables 4.2.6.8 and 6.1.1.4'

loop_
_geom_angle_atom_site_label_1
_geom_angle_atom_site_label_2
_geom_angle_atom_site_label_3
_geom_angle
_geom_angle_site_symmetry_1
_geom_angle_site_symmetry_3
C29 Rh1 P1 78.35(11) . .
C29 Rh1 P2 76.95(11) . .
P1 Rh1 P2 154.55(4) . .
C29 Rh1 P3 174.82(11) . .
P1 Rh1 P3 100.60(4) . .
P2 Rh1 P3 103.46(4) . .
C29 Rh1 Cl1 93.01(11) . .
P1 Rh1 Cl1 99.06(4) . .
P2 Rh1 Cl1 88.27(4) . .
P3 Rh1 Cl1 92.16(4) . .
C29 Rh1 H1 81.3 . .
P1 Rh1 H1 84.5 . .
P2 Rh1 H1 85.8 . .
P3 Rh1 H1 93.5 . .
Cl1 Rh1 H1 172.6 . .
O1 P1 O2 105.40(15) . .
O1 P1 O3 104.74(14) . .
O2 P1 O3 95.68(14) . .
O1 P1 Rh1 114.13(10) . .
O2 P1 Rh1 126.51(12) . .
O3 P1 Rh1 106.95(11) . .
O5 P2 O6 104.16(15) . .
O5 P2 O4 104.39(14) . .
O6 P2 O4 94.33(13) . .
O5 P2 Rh1 116.83(10) . .
O6 P2 Rh1 106.71(10) . .
O4 P2 Rh1 126.11(12) . .
C63 P3 C75 102.20(18) . .
C63 P3 C69 102.14(19) . .
C75 P3 C69 103.63(19) . .
C63 P3 Rh1 117.43(13) . .
C75 P3 Rh1 116.85(12) . .
C69 P3 Rh1 112.62(12) . .
C1 O1 P1 123.9(2) . .
C4 O2 P1 135.1(3) . .
C30 O3 P1 114.9(2) . .
C35 O4 P2 122.3(2) . .
C38 O5 P2 130.2(2) . .
C34 O6 P2 113.2(2) . .
C12 C1 O1 119.3(3) . .
C12 C1 C2 122.6(4) . .
O1 C1 C2 117.9(3) . .
C9 C2 C1 117.6(3) . .
C9 C2 C3 117.0(3) . .
C1 C2 C3 125.4(4) . .
C4 C3 C8 117.3(3) . .
C4 C3 C2 125.2(3) . .
C8 C3 C2 116.9(4) . .
O2 C4 C3 120.6(3) . .
O2 C4 C5 117.0(4) . .
C3 C4 C5 122.2(3) . .
C6 C5 C4 116.0(4) . .
C6 C5 C13 119.7(3) . .
C4 C5 C13 124.3(3) . .
C7 C6 C5 124.2(3) . .
C7 C6 H6 117.9 . .
C5 C6 H6 117.9 . .
C6 C7 C8 116.7(3) . .
C6 C7 C17 121.2(3) . .
C8 C7 C17 122.0(4) . .
C7 C8 C3 122.4(4) . .
C7 C8 H8 118.8 . .
C3 C8 H8 118.8 . .
C2 C9 C10 122.6(4) . .
C2 C9 H9 118.7 . .
C10 C9 H9 118.7 . .
C9 C10 C11 117.0(4) . .
C9 C10 C21 119.6(3) . .
C11 C10 C21 123.4(4) . .
C12 C11 C10 124.3(4) . .
C12 C11 H11 117.8 . .
C10 C11 H11 117.8 . .
C11 C12 C1 116.0(3) . .
C11 C12 C25 120.9(3) . .
C1 C12 C25 123.1(4) . .
C15 C13 C5 108.4(3) . .
C15 C13 C14 109.9(4) . .
C5 C13 C14 114.5(3) . .
C15 C13 C16 108.2(3) . .
C5 C13 C16 110.2(3) . .
C14 C13 C16 105.5(3) . .
C13 C14 H14A 109.6 . .
C13 C14 H14B 109.3 . .
H14A C14 H14B 109.5 . .
C13 C14 H14C 109.5 . .
H14A C14 H14C 109.5 . .
H14B C14 H14C 109.5 . .
C13 C15 H15A 109.4 . .
C13 C15 H15B 109.6 . .
H15A C15 H15B 109.5 . .
C13 C15 H15C 109.4 . .
H15A C15 H15C 109.5 . .
H15B C15 H15C 109.5 . .
C13 C16 H16A 109.5 . .
C13 C16 H16B 109.4 . .
H16A C16 H16B 109.5 . .
C13 C16 H16C 109.5 . .
H16A C16 H16C 109.5 . .
H16B C16 H16C 109.5 . .
C18 C17 C19 110.2(4) . .
C18 C17 C7 108.9(4) . .
C19 C17 C7 112.9(3) . .
C18 C17 C20 107.2(4) . .
C19 C17 C20 107.2(4) . .
C7 C17 C20 110.3(4) . .
C17 C18 H18A 109.5 . .
C17 C18 H18B 109.2 . .
H18A C18 H18B 109.5 . .
C17 C18 H18C 109.7 . .
H18A C18 H18C 109.5 . .
H18B C18 H18C 109.5 . .
C17 C19 H19A 109.5 . .
C17 C19 H19B 109.5 . .
H19A C19 H19B 109.5 . .
C17 C19 H19C 109.4 . .
H19A C19 H19C 109.5 . .
H19B C19 H19C 109.5 . .
C17 C20 H20A 109.4 . .
C17 C20 H20B 109.5 . .
H20A C20 H20B 109.5 . .
C17 C20 H20C 109.5 . .
H20A C20 H20C 109.5 . .
H20B C20 H20C 109.5 . .
C23 C21 C10 113.1(4) . .
C23 C21 C24 108.3(4) . .
C10 C21 C24 109.6(3) . .
C23 C21 C22 108.4(4) . .
C10 C21 C22 108.2(3) . .
C24 C21 C22 109.3(4) . .
C21 C22 H22A 109.4 . .
C21 C22 H22B 109.5 . .
H22A C22 H22B 109.5 . .
C21 C22 H22C 109.5 . .
H22A C22 H22C 109.5 . .
H22B C22 H22C 109.5 . .
C21 C23 H23A 109.7 . .
C21 C23 H23B 109.3 . .
H23A C23 H23B 109.5 . .
C21 C23 H23C 109.5 . .
H23A C23 H23C 109.5 . .
H23B C23 H23C 109.5 . .
C21 C24 H24A 109.5 . .
C21 C24 H24B 109.5 . .
H24A C24 H24B 109.5 . .
C21 C24 H24C 109.4 . .
H24A C24 H24C 109.5 . .
H24B C24 H24C 109.5 . .
C26 C25 C28 108.4(3) . .
C26 C25 C27 110.3(4) . .
C28 C25 C27 105.9(3) . .
C26 C25 C12 109.1(3) . .
C28 C25 C12 111.4(4) . .
C27 C25 C12 111.7(3) . .
C25 C26 H26A 109.6 . .
C25 C26 H26B 109.5 . .
H26A C26 H26B 109.5 . .
C25 C26 H26C 109.4 . .
H26A C26 H26C 109.5 . .
H26B C26 H26C 109.5 . .
C25 C27 H27A 109.4 . .
C25 C27 H27B 109.4 . .
H27A C27 H27B 109.5 . .
C25 C27 H27C 109.6 . .
H27A C27 H27C 109.5 . .
H27B C27 H27C 109.5 . .
C25 C28 H28A 109.6 . .
C25 C28 H28B 109.4 . .
H28A C28 H28B 109.5 . .
C25 C28 H28C 109.5 . .
H28A C28 H28C 109.5 . .
H28B C28 H28C 109.5 . .
C34 C29 C30 115.2(3) . .
C34 C29 Rh1 122.7(3) . .
C30 C29 Rh1 122.0(3) . .
C31 C30 O3 119.3(3) . .
C31 C30 C29 123.5(4) . .
O3 C30 C29 117.2(3) . .
C30 C31 C32 118.0(4) . .
C30 C31 H31 121.0 . .
C32 C31 H31 121.0 . .
C33 C32 C31 121.7(4) . .
C33 C32 H32 119.2 . .
C31 C32 H32 119.1 . .
C34 C33 C32 117.3(4) . .
C34 C33 H33 121.3 . .
C32 C33 H33 121.3 . .
C33 C34 C29 124.3(4) . .
C33 C34 O6 119.0(3) . .
C29 C34 O6 116.8(3) . .
C36 C35 O4 118.2(3) . .
C36 C35 C46 123.2(3) . .
O4 C35 C46 118.3(3) . .
C35 C36 C43 117.8(4) . .
C35 C36 C37 122.9(3) . .
C43 C36 C37 118.4(3) . .
C38 C37 C42 117.6(4) . .
C38 C37 C36 126.0(3) . .
C42 C37 C36 116.4(3) . .
C37 C38 O5 118.8(3) . .
C37 C38 C39 122.5(4) . .
O5 C38 C39 118.5(3) . .
C40 C39 C38 116.2(3) . .
C40 C39 C47 120.1(4) . .
C38 C39 C47 123.7(4) . .
C39 C40 C41 124.1(4) . .
C39 C40 H40 118.0 . .
C41 C40 H40 117.9 . .
C42 C41 C40 116.7(4) . .
C42 C41 C51 122.9(4) . .
C40 C41 C51 120.4(4) . .
C41 C42 C37 122.9(4) . .
C41 C42 H42 118.6 . .
C37 C42 H42 118.6 . .
C44 C43 C36 121.4(4) . .
C44 C43 H43 119.3 . .
C36 C43 H43 119.3 . .
C43 C44 C45 117.7(4) . .
C43 C44 C55 122.2(4) . .
C45 C44 C55 120.1(4) . .
C46 C45 C44 123.4(4) . .
C46 C45 H45 118.3 . .
C44 C45 H45 118.3 . .
C45 C46 C35 115.5(3) . .
C45 C46 C59 121.1(3) . .
C35 C46 C59 122.8(3) . .
C50 C47 C39 110.3(3) . .
C50 C47 C49 107.9(4) . .
C39 C47 C49 111.7(3) . .
C50 C47 C48 107.2(4) . .
C39 C47 C48 111.6(4) . .
C49 C47 C48 107.9(4) . .
C47 C48 H48A 109.6 . .
C47 C48 H48B 109.3 . .
H48A C48 H48B 109.5 . .
C47 C48 H48C 109.4 . .
H48A C48 H48C 109.5 . .
H48B C48 H48C 109.5 . .
C47 C49 H49A 109.3 . .
C47 C49 H49B 109.4 . .
H49A C49 H49B 109.5 . .
C47 C49 H49C 109.7 . .
H49A C49 H49C 109.5 . .
H49B C49 H49C 109.5 . .
C47 C50 H50A 109.6 . .
C47 C50 H50B 109.4 . .
H50A C50 H50B 109.5 . .
C47 C50 H50C 109.4 . .
H50A C50 H50C 109.5 . .
H50B C50 H50C 109.5 . .
C53 C51 C41 111.8(4) . .
C53 C51 C52 106.9(5) . .
C41 C51 C52 111.3(4) . .
C53 C51 C54 111.1(6) . .
C41 C51 C54 108.0(4) . .
C52 C51 C54 107.8(4) . .
C51 C52 H52A 109.5 . .
C51 C52 H52B 109.5 . .
H52A C52 H52B 109.5 . .
C51 C52 H52C 109.5 . .
H52A C52 H52C 109.5 . .
H52B C52 H52C 109.5 . .
C51 C53 H53A 109.4 . .
C51 C53 H53B 109.5 . .
H53A C53 H53B 109.5 . .
C51 C53 H53C 109.5 . .
H53A C53 H53C 109.5 . .
H53B C53 H53C 109.5 . .
C51 C54 H54A 109.6 . .
C51 C54 H54B 109.4 . .
H54A C54 H54B 109.5 . .
C51 C54 H54C 109.4 . .
H54A C54 H54C 109.5 . .
H54B C54 H54C 109.5 . .
C56 C55 C58 108.2(4) . .
C56 C55 C44 112.4(4) . .
C58 C55 C44 109.2(4) . .
C56 C55 C57 108.1(4) . .
C58 C55 C57 109.6(5) . .
C44 C55 C57 109.3(4) . .
C55 C56 H56A 109.5 . .
C55 C56 H56B 109.5 . .
H56A C56 H56B 109.5 . .
C55 C56 H56C 109.5 . .
H56A C56 H56C 109.5 . .
H56B C56 H56C 109.5 . .
C55 C57 H57A 109.5 . .
C55 C57 H57B 109.5 . .
H57A C57 H57B 109.5 . .
C55 C57 H57C 109.5 . .
H57A C57 H57C 109.5 . .
H57B C57 H57C 109.5 . .
C55 C58 H58A 109.4 . .
C55 C58 H58B 109.5 . .
H58A C58 H58B 109.5 . .
C55 C58 H58C 109.5 . .
H58A C58 H58C 109.5 . .
H58B C58 H58C 109.5 . .
C60 C59 C46 112.1(3) . .
C60 C59 C62 107.1(4) . .
C46 C59 C62 113.5(3) . .
C60 C59 C61 107.0(3) . .
C46 C59 C61 108.4(3) . .
C62 C59 C61 108.5(3) . .
C59 C60 H60A 109.4 . .
C59 C60 H60B 109.4 . .
H60A C60 H60B 109.5 . .
C59 C60 H60C 109.6 . .
H60A C60 H60C 109.5 . .
H60B C60 H60C 109.5 . .
C59 C61 H61A 109.5 . .
C59 C61 H61B 109.5 . .
H61A C61 H61B 109.5 . .
C59 C61 H61C 109.4 . .
H61A C61 H61C 109.5 . .
H61B C61 H61C 109.5 . .
C59 C62 H62A 109.4 . .
C59 C62 H62B 109.5 . .
H62A C62 H62B 109.5 . .
C59 C62 H62C 109.5 . .
H62A C62 H62C 109.5 . .
H62B C62 H62C 109.5 . .
C64 C63 C68 118.8(4) . .
C64 C63 P3 118.8(3) . .
C68 C63 P3 122.3(4) . .
C65 C64 C63 121.3(4) . .
C65 C64 H64 119.3 . .
C63 C64 H64 119.4 . .
C64 C65 C66 119.1(5) . .
C64 C65 H65 120.5 . .
C66 C65 H65 120.4 . .
C67 C66 C65 120.4(4) . .
C67 C66 H66 119.8 . .
C65 C66 H66 119.8 . .
C66 C67 C68 120.2(4) . .
C66 C67 H67 119.9 . .
C68 C67 H67 120.0 . .
C67 C68 C63 120.0(5) . .
C67 C68 H68 120.0 . .
C63 C68 H68 120.0 . .
C70 C69 C74 118.1(4) . .
C70 C69 P3 117.2(3) . .
C74 C69 P3 124.7(3) . .
C71 C70 C69 121.3(4) . .
C71 C70 H70 119.3 . .
C69 C70 H70 119.4 . .
C70 C71 C72 120.1(4) . .
C70 C71 H71 120.0 . .
C72 C71 H71 119.9 . .
C73 C72 C71 119.3(5) . .
C73 C72 H72 120.3 . .
C71 C72 H72 120.4 . .
C72 C73 C74 121.4(4) . .
C72 C73 H73 119.3 . .
C74 C73 H73 119.3 . .
C73 C74 C69 119.8(4) . .
C73 C74 H74 120.1 . .
C69 C74 H74 120.2 . .
C76 C75 C80 118.7(3) . .
C76 C75 P3 123.0(3) . .
C80 C75 P3 118.2(3) . .
C75 C76 C77 120.6(4) . .
C75 C76 H76 119.7 . .
C77 C76 H76 119.7 . .
C78 C77 C76 119.6(4) . .
C78 C77 H77 120.1 . .
C76 C77 H77 120.2 . .
C77 C78 C79 120.4(4) . .
C77 C78 H78 119.8 . .
C79 C78 H78 119.8 . .
C78 C79 C80 119.7(4) . .
C78 C79 H79 120.2 . .
C80 C79 H79 120.2 . .
C75 C80 C79 120.9(4) . .
C75 C80 H80 119.6 . .
C79 C80 H80 119.5 . .
C82 C81 H81A 109.4 . .
C82 C81 H81B 109.4 . .
H81A C81 H81B 109.5 . .
C82 C81 H81C 109.6 . .
H81A C81 H81C 109.5 . .
H81B C81 H81C 109.5 . .
C83 C82 C81 114.2(5) . .
C83 C82 H82A 108.6 . .
C81 C82 H82A 108.8 . .
C83 C82 H82B 108.7 . .
C81 C82 H82B 108.7 . .
H82A C82 H82B 107.6 . .
C82 C83 C83 115.0(6) . 2_776
C82 C83 H83A 108.5 . .
C83 C83 H83A 108.4 2_776 .
C82 C83 H83B 108.5 . .
C83 C83 H83B 108.6 2_776 .
H83A C83 H83B 107.6 . .
C85 C84 H84A 109.4 . .
C85 C84 H84B 109.2 . .
H84A C84 H84B 109.5 . .
C85 C84 H84C 109.8 . .
H84A C84 H84C 109.5 . .
H84B C84 H84C 109.5 . .
C86 C85 C84 118.5(7) . .
C86 C85 H85A 107.5 . .
C84 C85 H85A 108.1 . .
C86 C85 H85B 107.4 . .
C84 C85 H85B 107.7 . .
H85A C85 H85B 107.1 . .
C85 C86 C86 118.6(8) . 2_775
C85 C86 H86A 107.5 . .
C86 C86 H86A 108.1 2_775 .
C85 C86 H86B 107.5 . .
C86 C86 H86B 107.5 2_775 .
H86A C86 H86B 107.2 . .

loop_
_geom_bond_atom_site_label_1
_geom_bond_atom_site_label_2
_geom_bond_distance
_geom_bond_site_symmetry_2
Rh1 C29 2.033(4) .
Rh1 P1 2.2705(11) .
Rh1 P2 2.2759(10) .
Rh1 P3 2.3959(10) .
Rh1 Cl1 2.4630(10) .
Rh1 H1 1.5944 .
P1 O1 1.597(3) .
P1 O2 1.598(3) .
P1 O3 1.618(3) .
P2 O5 1.577(3) .
P2 O6 1.615(3) .
P2 O4 1.616(3) .
P3 C63 1.821(4) .
P3 C75 1.827(4) .
P3 C69 1.829(4) .
O1 C1 1.407(5) .
O2 C4 1.389(4) .
O3 C30 1.395(5) .
O4 C35 1.399(4) .
O5 C38 1.399(4) .
O6 C34 1.393(5) .
C1 C12 1.405(5) .
C1 C2 1.407(5) .
C2 C9 1.386(6) .
C2 C3 1.492(5) .
C3 C4 1.401(6) .
C3 C8 1.404(5) .
C4 C5 1.405(5) .
C5 C6 1.396(5) .
C5 C13 1.536(6) .
C6 C7 1.392(6) .
C6 H6 0.9500 .
C7 C8 1.392(5) .
C7 C17 1.531(5) .
C8 H8 0.9500 .
C9 C10 1.388(5) .
C9 H9 0.9500 .
C10 C11 1.394(5) .
C10 C21 1.526(6) .
C11 C12 1.382(6) .
C11 H11 0.9500 .
C12 C25 1.543(5) .
C13 C15 1.520(6) .
C13 C14 1.538(5) .
C13 C16 1.543(5) .
C14 H14A 0.9800 .
C14 H14B 0.9800 .
C14 H14C 0.9800 .
C15 H15A 0.9800 .
C15 H15B 0.9800 .
C15 H15C 0.9800 .
C16 H16A 0.9800 .
C16 H16B 0.9800 .
C16 H16C 0.9800 .
C17 C18 1.512(6) .
C17 C19 1.513(7) .
C17 C20 1.548(6) .
C18 H18A 0.9800 .
C18 H18B 0.9800 .
C18 H18C 0.9800 .
C19 H19A 0.9800 .
C19 H19B 0.9800 .
C19 H19C 0.9800 .
C20 H20A 0.9800 .
C20 H20B 0.9800 .
C20 H20C 0.9800 .
C21 C23 1.522(6) .
C21 C24 1.539(6) .
C21 C22 1.539(6) .
C22 H22A 0.9800 .
C22 H22B 0.9800 .
C22 H22C 0.9800 .
C23 H23A 0.9800 .
C23 H23B 0.9800 .
C23 H23C 0.9800 .
C24 H24A 0.9800 .
C24 H24B 0.9800 .
C24 H24C 0.9800 .
C25 C26 1.532(6) .
C25 C28 1.533(6) .
C25 C27 1.541(6) .
C26 H26A 0.9800 .
C26 H26B 0.9800 .
C26 H26C 0.9800 .
C27 H27A 0.9800 .
C27 H27B 0.9800 .
C27 H27C 0.9800 .
C28 H28A 0.9800 .
C28 H28B 0.9800 .
C28 H28C 0.9800 .
C29 C34 1.386(5) .
C29 C30 1.396(5) .
C30 C31 1.375(5) .
C31 C32 1.387(6) .
C31 H31 0.9500 .
C32 C33 1.385(6) .
C32 H32 0.9500 .
C33 C34 1.380(5) .
C33 H33 0.9500 .
C35 C36 1.381(5) .
C35 C46 1.404(5) .
C36 C43 1.406(5) .
C36 C37 1.494(5) .
C37 C38 1.391(5) .
C37 C42 1.397(5) .
C38 C39 1.404(6) .
C39 C40 1.386(6) .
C39 C47 1.539(5) .
C40 C41 1.396(6) .
C40 H40 0.9500 .
C41 C42 1.379(6) .
C41 C51 1.520(6) .
C42 H42 0.9500 .
C43 C44 1.385(6) .
C43 H43 0.9500 .
C44 C45 1.403(6) .
C44 C55 1.536(5) .
C45 C46 1.393(5) .
C45 H45 0.9500 .
C46 C59 1.536(5) .
C47 C50 1.531(5) .
C47 C49 1.539(6) .
C47 C48 1.542(7) .
C48 H48A 0.9800 .
C48 H48B 0.9800 .
C48 H48C 0.9800 .
C49 H49A 0.9800 .
C49 H49B 0.9800 .
C49 H49C 0.9800 .
C50 H50A 0.9800 .
C50 H50B 0.9800 .
C50 H50C 0.9800 .
C51 C53 1.519(7) .
C51 C52 1.538(7) .
C51 C54 1.552(8) .
C52 H52A 0.9800 .
C52 H52B 0.9800 .
C52 H52C 0.9800 .
C53 H53A 0.9800 .
C53 H53B 0.9800 .
C53 H53C 0.9800 .
C54 H54A 0.9800 .
C54 H54B 0.9800 .
C54 H54C 0.9800 .
C55 C56 1.523(6) .
C55 C58 1.529(7) .
C55 C57 1.541(6) .
C56 H56A 0.9800 .
C56 H56B 0.9800 .
C56 H56C 0.9800 .
C57 H57A 0.9800 .
C57 H57B 0.9800 .
C57 H57C 0.9800 .
C58 H58A 0.9800 .
C58 H58B 0.9800 .
C58 H58C 0.9800 .
C59 C60 1.524(6) .
C59 C62 1.536(5) .
C59 C61 1.541(5) .
C60 H60A 0.9800 .
C60 H60B 0.9800 .
C60 H60C 0.9800 .
C61 H61A 0.9800 .
C61 H61B 0.9800 .
C61 H61C 0.9800 .
C62 H62A 0.9800 .
C62 H62B 0.9800 .
C62 H62C 0.9800 .
C63 C64 1.387(6) .
C63 C68 1.401(6) .
C64 C65 1.385(6) .
C64 H64 0.9500 .
C65 C66 1.388(7) .
C65 H65 0.9500 .
C66 C67 1.384(7) .
C66 H66 0.9500 .
C67 C68 1.387(6) .
C67 H67 0.9500 .
C68 H68 0.9500 .
C69 C70 1.397(5) .
C69 C74 1.397(6) .
C70 C71 1.380(6) .
C70 H70 0.9500 .
C71 C72 1.381(7) .
C71 H71 0.9500 .
C72 C73 1.372(7) .
C72 H72 0.9500 .
C73 C74 1.388(7) .
C73 H73 0.9500 .
C74 H74 0.9500 .
C75 C76 1.384(6) .
C75 C80 1.386(6) .
C76 C77 1.405(6) .
C76 H76 0.9500 .
C77 C78 1.372(6) .
C77 H77 0.9500 .
C78 C79 1.381(6) .
C78 H78 0.9500 .
C79 C80 1.391(5) .
C79 H79 0.9500 .
C80 H80 0.9500 .
C81 C82 1.530(8) .
C81 H81A 0.9800 .
C81 H81B 0.9800 .
C81 H81C 0.9800 .
C82 C83 1.491(8) .
C82 H82A 0.9900 .
C82 H82B 0.9900 .
C83 C83 1.536(11) 2_776
C83 H83A 0.9900 .
C83 H83B 0.9900 .
C84 C85 1.506(11) .
C84 H84A 0.9800 .
C84 H84B 0.9800 .
C84 H84C 0.9800 .
C85 C86 1.467(10) .
C85 H85A 0.9900 .
C85 H85B 0.9900 .
C86 C86 1.529(14) 2_775
C86 H86A 0.9900 .
C86 H86B 0.9900 .

loop_
_geom_torsion_atom_site_label_1
_geom_torsion_atom_site_label_2
_geom_torsion_atom_site_label_3
_geom_torsion_atom_site_label_4
_geom_torsion
_geom_torsion_site_symmetry_4
C29 Rh1 P1 O1 121.92(15) .
P2 Rh1 P1 O1 107.85(13) .
P3 Rh1 P1 O1 -52.92(11) .
Cl1 Rh1 P1 O1 -146.86(11) .
C29 Rh1 P1 O2 -104.17(17) .
P2 Rh1 P1 O2 -118.23(15) .
P3 Rh1 P1 O2 81.00(14) .
Cl1 Rh1 P1 O2 -12.94(14) .
C29 Rh1 P1 O3 6.58(15) .
P2 Rh1 P1 O3 -7.48(15) .
P3 Rh1 P1 O3 -168.25(11) .
Cl1 Rh1 P1 O3 97.81(11) .
C29 Rh1 P2 O5 130.90(16) .
P1 Rh1 P2 O5 145.05(13) .
P3 Rh1 P2 O5 -54.40(12) .
Cl1 Rh1 P2 O5 37.41(12) .
C29 Rh1 P2 O6 14.92(15) .
P1 Rh1 P2 O6 29.06(16) .
P3 Rh1 P2 O6 -170.38(11) .
Cl1 Rh1 P2 O6 -78.57(11) .
C29 Rh1 P2 O4 -93.54(16) .
P1 Rh1 P2 O4 -79.40(15) .
P3 Rh1 P2 O4 81.15(12) .
Cl1 Rh1 P2 O4 172.96(12) .
C29 Rh1 P3 C63 113.0(12) .
P1 Rh1 P3 C63 -169.33(15) .
P2 Rh1 P3 C63 19.04(15) .
Cl1 Rh1 P3 C63 -69.69(15) .
C29 Rh1 P3 C75 -125.1(12) .
P1 Rh1 P3 C75 -47.35(17) .
P2 Rh1 P3 C75 141.02(17) .
Cl1 Rh1 P3 C75 52.28(17) .
C29 Rh1 P3 C69 -5.2(12) .
P1 Rh1 P3 C69 72.46(15) .
P2 Rh1 P3 C69 -99.18(15) .
Cl1 Rh1 P3 C69 172.09(14) .
O2 P1 O1 C1 54.1(3) .
O3 P1 O1 C1 -46.2(3) .
Rh1 P1 O1 C1 -162.8(2) .
O1 P1 O2 C4 19.1(4) .
O3 P1 O2 C4 126.1(4) .
Rh1 P1 O2 C4 -117.9(3) .
O1 P1 O3 C30 -129.5(2) .
O2 P1 O3 C30 122.9(3) .
Rh1 P1 O3 C30 -8.0(3) .
O5 P2 O4 C35 62.2(3) .
O6 P2 O4 C35 168.0(3) .
Rh1 P2 O4 C35 -77.7(3) .
O6 P2 O5 C38 -81.5(3) .
O4 P2 O5 C38 16.9(3) .
Rh1 P2 O5 C38 161.2(3) .
O5 P2 O6 C34 -144.8(2) .
O4 P2 O6 C34 109.2(3) .
Rh1 P2 O6 C34 -20.6(3) .
P1 O1 C1 C12 116.8(3) .
P1 O1 C1 C2 -67.7(4) .
C12 C1 C2 C9 -2.1(5) .
O1 C1 C2 C9 -177.4(3) .
C12 C1 C2 C3 175.7(3) .
O1 C1 C2 C3 0.4(5) .
C9 C2 C3 C4 -135.3(4) .
C1 C2 C3 C4 46.9(6) .
C9 C2 C3 C8 36.1(5) .
C1 C2 C3 C8 -141.7(4) .
P1 O2 C4 C3 -37.4(5) .
P1 O2 C4 C5 147.9(3) .
C8 C3 C4 O2 173.4(3) .
C2 C3 C4 O2 -15.2(6) .
C8 C3 C4 C5 -12.2(5) .
C2 C3 C4 C5 159.2(3) .
O2 C4 C5 C6 -174.4(3) .
C3 C4 C5 C6 11.0(5) .
O2 C4 C5 C13 4.1(5) .
C3 C4 C5 C13 -170.5(3) .
C4 C5 C6 C7 -2.2(6) .
C13 C5 C6 C7 179.2(3) .
C5 C6 C7 C8 -4.9(6) .
C5 C6 C7 C17 174.9(4) .
C6 C7 C8 C3 3.7(5) .
C17 C7 C8 C3 -176.1(3) .
C4 C3 C8 C7 4.5(5) .
C2 C3 C8 C7 -167.6(3) .
C1 C2 C9 C10 2.7(5) .
C3 C2 C9 C10 -175.3(3) .
C2 C9 C10 C11 -1.9(6) .
C2 C9 C10 C21 177.3(3) .
C9 C10 C11 C12 0.5(6) .
C21 C10 C11 C12 -178.8(4) .
C10 C11 C12 C1 0.1(6) .
C10 C11 C12 C25 178.4(4) .
O1 C1 C12 C11 176.0(3) .
C2 C1 C12 C11 0.8(5) .
O1 C1 C12 C25 -2.3(5) .
C2 C1 C12 C25 -177.5(3) .
C6 C5 C13 C15 86.9(4) .
C4 C5 C13 C15 -91.6(4) .
C6 C5 C13 C14 -150.0(4) .
C4 C5 C13 C14 31.5(5) .
C6 C5 C13 C16 -31.3(5) .
C4 C5 C13 C16 150.2(4) .
C6 C7 C17 C18 -74.2(5) .
C8 C7 C17 C18 105.5(5) .
C6 C7 C17 C19 163.0(4) .
C8 C7 C17 C19 -17.2(5) .
C6 C7 C17 C20 43.1(5) .
C8 C7 C17 C20 -137.1(4) .
C9 C10 C21 C23 -179.4(4) .
C11 C10 C21 C23 -0.2(6) .
C9 C10 C21 C24 59.7(5) .
C11 C10 C21 C24 -121.1(4) .
C9 C10 C21 C22 -59.3(5) .
C11 C10 C21 C22 119.9(4) .
C11 C12 C25 C26 -116.2(4) .
C1 C12 C25 C26 61.9(5) .
C11 C12 C25 C28 3.4(5) .
C1 C12 C25 C28 -178.4(4) .
C11 C12 C25 C27 121.6(4) .
C1 C12 C25 C27 -60.2(5) .
P1 Rh1 C29 C34 176.9(3) .
P2 Rh1 C29 C34 -9.2(3) .
P3 Rh1 C29 C34 -104.4(12) .
Cl1 Rh1 C29 C34 78.3(3) .
P1 Rh1 C29 C30 -5.2(3) .
P2 Rh1 C29 C30 168.6(3) .
P3 Rh1 C29 C30 73.5(13) .
Cl1 Rh1 C29 C30 -103.9(3) .
P1 O3 C30 C31 -175.7(3) .
P1 O3 C30 C29 4.7(4) .
C34 C29 C30 C31 0.3(6) .
Rh1 C29 C30 C31 -177.7(3) .
C34 C29 C30 O3 179.9(3) .
Rh1 C29 C30 O3 1.9(5) .
O3 C30 C31 C32 179.9(4) .
C29 C30 C31 C32 -0.5(6) .
C30 C31 C32 C33 0.5(6) .
C31 C32 C33 C34 -0.2(6) .
C32 C33 C34 C29 0.0(6) .
C32 C33 C34 O6 178.7(4) .
C30 C29 C34 C33 -0.1(6) .
Rh1 C29 C34 C33 177.9(3) .
C30 C29 C34 O6 -178.8(3) .
Rh1 C29 C34 O6 -0.8(5) .
P2 O6 C34 C33 -163.5(3) .
P2 O6 C34 C29 15.3(4) .
P2 O4 C35 C36 -61.1(4) .
P2 O4 C35 C46 125.6(3) .
O4 C35 C36 C43 175.6(3) .
C46 C35 C36 C43 -11.5(5) .
O4 C35 C36 C37 -15.7(5) .
C46 C35 C36 C37 157.1(3) .
C35 C36 C37 C38 48.0(5) .
C43 C36 C37 C38 -143.5(4) .
C35 C36 C37 C42 -130.0(4) .
C43 C36 C37 C42 38.6(5) .
C42 C37 C38 O5 -176.6(3) .
C36 C37 C38 O5 5.4(5) .
C42 C37 C38 C39 -2.3(5) .
C36 C37 C38 C39 179.8(3) .
P2 O5 C38 C37 -54.3(4) .
P2 O5 C38 C39 131.1(3) .
C37 C38 C39 C40 1.7(5) .
O5 C38 C39 C40 176.1(3) .
C37 C38 C39 C47 -177.2(3) .
O5 C38 C39 C47 -2.9(5) .
C38 C39 C40 C41 -0.2(6) .
C47 C39 C40 C41 178.8(4) .
C39 C40 C41 C42 -0.6(6) .
C39 C40 C41 C51 -179.9(4) .
C40 C41 C42 C37 0.0(6) .
C51 C41 C42 C37 179.3(4) .
C38 C37 C42 C41 1.4(6) .
C36 C37 C42 C41 179.5(4) .
C35 C36 C43 C44 4.1(5) .
C37 C36 C43 C44 -165.0(3) .
C36 C43 C44 C45 3.3(6) .
C36 C43 C44 C55 -178.3(4) .
C43 C44 C45 C46 -4.2(6) .
C55 C44 C45 C46 177.4(4) .
C44 C45 C46 C35 -2.5(6) .
C44 C45 C46 C59 169.1(4) .
C36 C35 C46 C45 10.6(5) .
O4 C35 C46 C45 -176.6(3) .
C36 C35 C46 C59 -160.9(3) .
O4 C35 C46 C59 12.0(5) .
C40 C39 C47 C50 -114.2(4) .
C38 C39 C47 C50 64.7(5) .
C40 C39 C47 C49 125.7(4) .
C38 C39 C47 C49 -55.3(5) .
C40 C39 C47 C48 4.9(5) .
C38 C39 C47 C48 -176.2(4) .
C42 C41 C51 C53 15.2(7) .
C40 C41 C51 C53 -165.6(5) .
C42 C41 C51 C52 134.7(4) .
C40 C41 C51 C52 -46.1(6) .
C42 C41 C51 C54 -107.2(5) .
C40 C41 C51 C54 72.0(5) .
C43 C44 C55 C56 -6.7(6) .
C45 C44 C55 C56 171.6(4) .
C43 C44 C55 C58 113.3(5) .
C45 C44 C55 C58 -68.3(5) .
C43 C44 C55 C57 -126.7(5) .
C45 C44 C55 C57 51.6(6) .
C45 C46 C59 C60 3.3(5) .
C35 C46 C59 C60 174.3(4) .
C45 C46 C59 C62 124.8(4) .
C35 C46 C59 C62 -64.2(5) .
C45 C46 C59 C61 -114.6(4) .
C35 C46 C59 C61 56.4(4) .
C75 P3 C63 C64 -83.8(3) .
C69 P3 C63 C64 169.2(3) .
Rh1 P3 C63 C64 45.5(3) .
C75 P3 C63 C68 94.5(3) .
C69 P3 C63 C68 -12.5(4) .
Rh1 P3 C63 C68 -136.2(3) .
C68 C63 C64 C65 2.8(6) .
P3 C63 C64 C65 -178.9(3) .
C63 C64 C65 C66 -1.2(6) .
C64 C65 C66 C67 -1.5(6) .
C65 C66 C67 C68 2.5(6) .
C66 C67 C68 C63 -0.9(6) .
C64 C63 C68 C67 -1.7(6) .
P3 C63 C68 C67 -180.0(3) .
C63 P3 C69 C70 -72.4(3) .
C75 P3 C69 C70 -178.3(3) .
Rh1 P3 C69 C70 54.5(3) .
C63 P3 C69 C74 107.9(4) .
C75 P3 C69 C74 1.9(4) .
Rh1 P3 C69 C74 -125.3(3) .
C74 C69 C70 C71 0.0(6) .
P3 C69 C70 C71 -179.7(3) .
C69 C70 C71 C72 2.2(7) .
C70 C71 C72 C73 -2.0(7) .
C71 C72 C73 C74 -0.4(8) .
C72 C73 C74 C69 2.7(8) .
C70 C69 C74 C73 -2.4(7) .
P3 C69 C74 C73 177.3(4) .
C63 P3 C75 C76 11.8(4) .
C69 P3 C75 C76 117.6(4) .
Rh1 P3 C75 C76 -117.9(3) .
C63 P3 C75 C80 -166.1(3) .
C69 P3 C75 C80 -60.2(3) .
Rh1 P3 C75 C80 64.3(3) .
C80 C75 C76 C77 0.7(6) .
P3 C75 C76 C77 -177.1(4) .
C75 C76 C77 C78 0.4(7) .
C76 C77 C78 C79 -0.5(7) .
C77 C78 C79 C80 -0.5(7) .
C76 C75 C80 C79 -1.7(6) .
P3 C75 C80 C79 176.2(3) .
C78 C79 C80 C75 1.6(6) .
C81 C82 C83 C83 176.9(6) 2_776
C84 C85 C86 C86 180.0(8) 2_775
